data_4318718
loop_
_publ_author_name
'Warren K. Miller'
'John D. Gilbertson'
'Carmen Leiva-Paredes'
'Paul R. Bernatis'
'Timothy J. R. Weakley'
'David K. Lyon'
'David R. Tyler'

_publ_contact_author_address
;Department of Chemistry,
University of Oregon,
Eugene, OR 97403-1253
USA
;
_publ_contact_author_email tweakley@oregon.uoregon.edu
_publ_contact_author_fax 01(541)3464643
_publ_contact_author_name 'Dr Timothy J. R. Weakley'
_publ_contact_author_phone 01(541)3464620
_publ_section_title
;
 Precursors to Water-Soluble Dinitrogen Carriers. Synthesis of
 Water-Soluble Complexes of Iron(II) Containing Water-Soluble Chelating
 Phosphine Ligands of the Type 1,2-Bis(bis(hydroxyalkyl)phosphino)ethane
;
_journal_name_full 'Inorganic Chemistry'
_journal_page_first 5453
_journal_page_last 5465
_journal_paper_doi 10.1021/ic025774q
_journal_volume 41
_journal_year 2002
_chemical_formula_moiety 'C36 H80 Cl2 Fe O8 P4 '
_chemical_formula_sum 'C36 H80 Cl2 Fe O8 P4'
_chemical_formula_weight 891.67
_space_group_IT_number 2
_symmetry_cell_setting triclinic
_symmetry_Int_Tables_number 2
_symmetry_space_group_name_Hall '-P 1'
_symmetry_space_group_name_H-M 'P -1'
_cell_angle_alpha 64.98(4)
_cell_angle_beta 81.00(2)
_cell_angle_gamma 67.12(4)
_cell_formula_units_Z 1
_cell_length_a 10.487(3)
_cell_length_b 10.553(6)
_cell_length_c 12.432(3)
_cell_measurement_reflns_used 25
_cell_measurement_temperature 295
_cell_measurement_theta_max 16.0
_cell_measurement_theta_min 15.0
_cell_volume 1148.6(9)
_diffrn_ambient_temperature 295
_diffrn_measurement_device_type 'Enraf-Nonius CAD-4 diffractometer'
_diffrn_measurement_method \w-2\q
_diffrn_orient_matrix_UB_11 0.05495
_diffrn_orient_matrix_UB_12 -0.04853
_diffrn_orient_matrix_UB_13 -0.05472
_diffrn_orient_matrix_UB_21 -0.08738
_diffrn_orient_matrix_UB_22 0.02579
_diffrn_orient_matrix_UB_23 -0.04035
_diffrn_orient_matrix_UB_31 0.00755
_diffrn_orient_matrix_UB_32 0.09771
_diffrn_orient_matrix_UB_33 -0.05707
_diffrn_radiation_detector 'scintillation counter'
_diffrn_radiation_monochromator graphite
_diffrn_radiation_source 'sealed X-ray tube'
_diffrn_radiation_type 'Mo K\a'
_diffrn_radiation_wavelength 0.71073
_diffrn_reflns_av_R_equivalents 0.031
_diffrn_reflns_av_sigmaI/netI 0.030
_diffrn_reflns_limit_h_max 12
_diffrn_reflns_limit_h_min 0
_diffrn_reflns_limit_k_max 12
_diffrn_reflns_limit_k_min -11
_diffrn_reflns_limit_l_max 14
_diffrn_reflns_limit_l_min -14
_diffrn_reflns_number 4274
_diffrn_reflns_reduction_process 'Lp corrections applied'
_diffrn_reflns_theta_max 25.0
_diffrn_reflns_theta_min 2.1
_diffrn_standards_decay_% 0.00
_diffrn_standards_interval_count 300
_diffrn_standards_number 3
_exptl_absorpt_coefficient_mu 0.627
_exptl_absorpt_correction_type none
_exptl_crystal_colour green
_exptl_crystal_density_meas ?
_exptl_crystal_description block
_exptl_crystal_F_000 480.00
_exptl_crystal_size_max 0.58
_exptl_crystal_size_mid 0.40
_exptl_crystal_size_min 0.29
_refine_diff_density_max 0.42
_refine_diff_density_min -0.33
_refine_ls_abs_structure_details 'not applicable'
_refine_ls_extinction_coef '2.3(2) \\times 10^-6^'
_refine_ls_extinction_expression 'equ(3) Acta Cryst.(1968) A24, p213.'
_refine_ls_extinction_method 'Zachariasen (1967)'
_refine_ls_goodness_of_fit_all 2.04
_refine_ls_goodness_of_fit_ref 2.07
_refine_ls_hydrogen_treatment refall
_refine_ls_matrix_type full
_refine_ls_number_constraints 0
_refine_ls_number_parameters 393
_refine_ls_number_reflns 4031
_refine_ls_number_restraints 0
_refine_ls_R_factor_all 0.051
_refine_ls_R_factor_gt 0.033
_refine_ls_shift/su_max 0.013
_refine_ls_shift/su_mean 0.0008
_refine_ls_structure_factor_coef Fsqd
_refine_ls_weighting_details 'w = 4F~o~^2^/[\s^2^(I) + (0.020I)^2^]'
_refine_ls_weighting_scheme calc
_refine_ls_wR_factor_all 0.076
_refine_ls_wR_factor_ref 0.038
_reflns_number_gt 3550
_reflns_number_total 4033
_reflns_threshold_expression I>1.0\s(I)
_cod_data_source_file ic025774q_s1_2.cif
_cod_data_source_block 1_C36H80Cl2FeO8P4
_cod_depositor_comments
;
The following automatic conversions were performed:

'_exptl_crystal_density_meas' value 'not measured' was changed to '?'
- the value is perceived as not measured.

Automatic conversion script
Id: cif_fix_values 3008 2015-01-20 13:52:24Z robertas 
;
_cod_original_cell_volume 1149(1)
_cod_original_sg_symbol_H-M 'P -1 '
_cod_original_formula_sum 'C36 H80 Cl2 Fe O8 P4 '
_cod_database_code 4318718

loop_
_symmetry_equiv_pos_as_xyz
'   +x,   +y,   +z'
'   -x,   -y,   -z'

loop_
_atom_site_label
_atom_site_fract_x
_atom_site_fract_y
_atom_site_fract_z
_atom_site_U_iso_or_equiv
_atom_site_occupancy
_atom_site_refinement_flags
_atom_site_adp_type
_atom_site_calc_flag
_atom_site_calc_attached_atom
Fe 0.5000 0.5000 0.5000 0.0209(1) 0.500 S Uani d ?
Cl 0.69870(5) 0.41205(6) 0.61558(4) 0.0312(1) 1.000 . Uani d ?
P(1) 0.61570(5) 0.36688(6) 0.38919(4) 0.0235(1) 1.000 . Uani d ?
P(2) 0.45449(5) 0.28804(6) 0.61787(4) 0.0253(1) 1.000 . Uani d ?
O(1) 0.7514(3) 0.4538(3) -0.1657(2) 0.0726(8) 1.000 . Uani d ?
O(2) 1.1637(3) 0.3116(3) 0.2480(2) 0.0759(9) 1.000 . Uani d ?
O(3) 0.9192(2) -0.2101(2) 0.8856(2) 0.0532(6) 1.000 . Uani d ?
O(4) 0.0512(2) -0.0031(3) 0.7487(2) 0.0722(8) 1.000 . Uani d ?
C(1) 0.5299(2) 0.2353(3) 0.4126(2) 0.0296(6) 1.000 . Uani d ?
C(2) 0.5183(3) 0.1529(3) 0.5457(2) 0.0335(6) 1.000 . Uani d ?
C(3) 0.6211(2) 0.4583(2) 0.2268(2) 0.0299(6) 1.000 . Uani d ?
C(4) 0.6734(3) 0.3583(3) 0.1574(2) 0.0372(6) 1.000 . Uani d ?
C(5) 0.6987(3) 0.4455(3) 0.0283(2) 0.0387(7) 1.000 . Uani d ?
C(6) 0.7361(3) 0.3580(3) -0.0474(2) 0.0454(8) 1.000 . Uani d ?
C(7) 0.7952(2) 0.2354(2) 0.4290(2) 0.0295(6) 1.000 . Uani d ?
C(8) 0.9066(2) 0.3039(3) 0.3864(2) 0.0337(6) 1.000 . Uani d ?
C(9) 1.0514(2) 0.1884(3) 0.4182(2) 0.0355(6) 1.000 . Uani d ?
C(10) 1.1614(3) 0.2566(3) 0.3723(3) 0.0482(8) 1.000 . Uani d ?
C(11) 0.5286(3) 0.1796(3) 0.7703(2) 0.0391(6) 1.000 . Uani d ?
C(12) 0.6413(3) 0.0303(3) 0.8017(2) 0.0538(8) 1.000 . Uani d ?
C(13) 0.7025(3) -0.0330(3) 0.9239(2) 0.0507(7) 1.000 . Uani d ?
C(14) 0.8056(3) -0.1901(3) 0.9646(3) 0.0589(9) 1.000 . Uani d ?
C(15) 0.2709(2) 0.3105(3) 0.6441(2) 0.0315(6) 1.000 . Uani d ?
C(16) 0.2287(2) 0.1746(3) 0.7081(2) 0.0388(7) 1.000 . Uani d ?
C(17) 0.0729(3) 0.2221(3) 0.7262(2) 0.0421(7) 1.000 . Uani d ?
C(18) 0.0227(3) 0.0972(4) 0.8023(3) 0.0572(9) 1.000 . Uani d ?
H(1) 0.741(3) 0.429(3) -0.210(3) 0.06(1) 1.000 . Uiso d ?
H(2) 1.183(4) 0.374(4) 0.219(3) 0.07(1) 1.000 . Uiso d ?
H(3) 0.901(3) -0.246(3) 0.843(3) 0.06(1) 1.000 . Uiso d ?
H(4) 0.011(5) -0.079(6) 0.810(4) 0.15(2) 1.000 . Uiso d ?
H(5) 0.577(2) 0.170(3) 0.374(2) 0.033(6) 1.000 . Uiso d ?
H(6) 0.446(3) 0.290(3) 0.377(2) 0.036(6) 1.000 . Uiso d ?
H(7) 0.457(3) 0.097(3) 0.564(2) 0.055(8) 1.000 . Uiso d ?
H(8) 0.603(3) 0.087(3) 0.576(2) 0.042(7) 1.000 . Uiso d ?
H(9) 0.531(3) 0.530(3) 0.199(2) 0.045(7) 1.000 . Uiso d ?
H(10) 0.679(2) 0.519(3) 0.203(2) 0.034(6) 1.000 . Uiso d ?
H(11) 0.756(3) 0.274(3) 0.193(2) 0.057(8) 1.000 . Uiso d ?
H(12) 0.601(3) 0.316(3) 0.165(2) 0.052(8) 1.000 . Uiso d ?
H(13) 0.623(3) 0.537(3) -0.007(2) 0.044(7) 1.000 . Uiso d ?
H(14) 0.773(3) 0.478(3) 0.025(2) 0.055(8) 1.000 . Uiso d ?
H(15) 0.816(3) 0.271(4) -0.018(3) 0.07(1) 1.000 . Uiso d ?
H(16) 0.665(3) 0.318(3) -0.044(2) 0.060(8) 1.000 . Uiso d ?
H(17) 0.812(2) 0.161(3) 0.399(2) 0.028(6) 1.000 . Uiso d ?
H(18) 0.800(2) 0.187(2) 0.511(2) 0.030(6) 1.000 . Uiso d ?
H(19) 0.893(3) 0.377(3) 0.420(2) 0.047(7) 1.000 . Uiso d ?
H(20) 0.901(2) 0.358(2) 0.304(2) 0.031(6) 1.000 . Uiso d ?
H(21) 1.066(2) 0.118(3) 0.387(2) 0.031(6) 1.000 . Uiso d ?
H(22) 1.057(3) 0.142(3) 0.496(2) 0.046(7) 1.000 . Uiso d ?
H(23) 1.144(3) 0.336(3) 0.397(2) 0.042(7) 1.000 . Uiso d ?
H(24) 1.246(3) 0.191(4) 0.402(3) 0.08(1) 1.000 . Uiso d ?
H(25) 0.569(4) 0.243(4) 0.785(3) 0.09(1) 1.000 . Uiso d ?
H(26) 0.454(3) 0.181(3) 0.821(2) 0.051(7) 1.000 . Uiso d ?
H(27) 0.597(4) -0.042(4) 0.807(3) 0.10(1) 1.000 . Uiso d ?
H(28) 0.717(3) 0.038(4) 0.743(3) 0.08(1) 1.000 . Uiso d ?
H(29) 0.750(4) 0.043(4) 0.917(3) 0.09(1) 1.000 . Uiso d ?
H(30) 0.628(3) -0.027(3) 0.982(2) 0.051(7) 1.000 . Uiso d ?
H(31) 0.845(3) -0.232(4) 1.043(3) 0.08(1) 1.000 . Uiso d ?
H(32) 0.742(3) -0.252(4) 0.968(3) 0.072(9) 1.000 . Uiso d ?
H(33) 0.236(2) 0.370(3) 0.689(2) 0.033(6) 1.000 . Uiso d ?
H(34) 0.230(3) 0.365(3) 0.573(2) 0.050(8) 1.000 . Uiso d ?
H(35) 0.253(3) 0.116(3) 0.664(2) 0.050(8) 1.000 . Uiso d ?
H(36) 0.271(3) 0.122(3) 0.781(3) 0.07(1) 1.000 . Uiso d ?
H(37) 0.049(3) 0.290(3) 0.764(2) 0.045(7) 1.000 . Uiso d ?
H(38) 0.029(3) 0.276(3) 0.651(2) 0.050(8) 1.000 . Uiso d ?
H(39) -0.067(3) 0.129(4) 0.821(3) 0.07(1) 1.000 . Uiso d ?
H(40) 0.068(2) 0.004(3) 0.877(2) 0.028(6) 1.000 . Uiso d ?

loop_
_atom_site_aniso_label
_atom_site_aniso_U_11
_atom_site_aniso_U_22
_atom_site_aniso_U_33
_atom_site_aniso_U_12
_atom_site_aniso_U_13
_atom_site_aniso_U_23
Fe 0.0186(2) 0.0256(2) 0.0182(2) -0.0053(2) 0.0001(1) -0.0109(2)
Cl 0.0248(3) 0.0412(3) 0.0270(3) -0.0065(2) -0.0043(2) -0.0165(2)
P(1) 0.0224(3) 0.0273(3) 0.0204(3) -0.0060(2) 0.0016(2) -0.0122(2)
P(2) 0.0250(3) 0.0273(3) 0.0221(3) -0.0079(2) 0.0022(2) -0.0104(2)
O(1) 0.135(2) 0.095(2) 0.027(1) -0.078(2) 0.021(1) -0.034(1)
O(2) 0.108(2) 0.111(2) 0.059(1) -0.085(2) 0.040(1) -0.052(1)
O(3) 0.045(1) 0.048(1) 0.068(1) -0.0118(9) -0.0090(9) -0.026(1)
O(4) 0.080(2) 0.067(1) 0.085(2) -0.040(1) 0.027(1) -0.041(1)
C(1) 0.033(1) 0.033(1) 0.029(1) -0.012(1) 0.0030(9) -0.018(1)
C(2) 0.038(1) 0.030(1) 0.033(1) -0.012(1) 0.006(1) -0.016(1)
C(3) 0.032(1) 0.031(1) 0.022(1) -0.005(1) 0.0000(9) -0.0121(9)
C(4) 0.049(1) 0.036(1) 0.024(1) -0.009(1) 0.002(1) -0.016(1)
C(5) 0.049(1) 0.043(1) 0.025(1) -0.015(1) 0.004(1) -0.017(1)
C(6) 0.060(2) 0.051(2) 0.027(1) -0.019(1) 0.005(1) -0.020(1)
C(7) 0.027(1) 0.030(1) 0.026(1) -0.0034(9) 0.0000(9) -0.012(1)
C(8) 0.027(1) 0.032(1) 0.035(1) -0.0045(9) 0.0008(9) -0.013(1)
C(9) 0.030(1) 0.034(1) 0.038(1) -0.005(1) -0.001(1) -0.014(1)
C(10) 0.034(1) 0.058(2) 0.059(2) -0.016(1) 0.002(1) -0.030(1)
C(11) 0.037(1) 0.043(1) 0.025(1) -0.006(1) -0.001(1) -0.009(1)
C(12) 0.061(2) 0.043(2) 0.038(1) 0.002(1) -0.014(1) -0.013(1)
C(13) 0.049(2) 0.054(2) 0.031(1) -0.009(1) -0.003(1) -0.008(1)
C(14) 0.066(2) 0.053(2) 0.037(1) -0.005(1) -0.015(1) -0.010(1)
C(15) 0.030(1) 0.031(1) 0.030(1) -0.0096(9) 0.0019(9) -0.011(1)
C(16) 0.033(1) 0.036(1) 0.044(1) -0.013(1) 0.007(1) -0.015(1)
C(17) 0.035(1) 0.043(1) 0.049(2) -0.016(1) 0.008(1) -0.020(1)
C(18) 0.047(2) 0.059(2) 0.076(2) -0.030(1) 0.023(2) -0.034(2)

loop_
_geom_angle_atom_site_label_1
_geom_angle_atom_site_label_2
_geom_angle_atom_site_label_3
_geom_angle
_geom_angle_site_symmetry_1
_geom_angle_site_symmetry_2
_geom_angle_site_symmetry_3
_geom_angle_publ_flag
Cl Fe Cl 180.00 . . 2_667 yes
Cl Fe P(1) 92.28(2) . . . yes
Cl Fe P(1) 87.72(2) . . 2_667 yes
Cl Fe P(2) 90.18(2) . . . yes
Cl Fe P(2) 89.82(2) . . 2_667 yes
Cl Fe P(1) 87.72(2) 2_667 . . yes
Cl Fe P(1) 92.28(2) 2_667 . 2_667 yes
Cl Fe P(2) 89.82(2) 2_667 . . yes
Cl Fe P(2) 90.18(2) 2_667 . 2_667 yes
P(1) Fe P(1) 180.00 . . 2_667 yes
P(1) Fe P(2) 83.74(2) . . . yes
P(1) Fe P(2) 96.26(2) . . 2_667 yes
P(1) Fe P(2) 96.26(2) 2_667 . . yes
P(1) Fe P(2) 83.74(2) 2_667 . 2_667 yes
P(2) Fe P(2) 180.00 . . 2_667 yes
Fe P(1) C(1) 106.47(7) . . . yes
Fe P(1) C(3) 121.29(7) . . . yes
Fe P(1) C(7) 119.77(7) . . . yes
C(1) P(1) C(3) 103.0(1) . . . yes
C(1) P(1) C(7) 100.2(1) . . . yes
C(3) P(1) C(7) 103.0(1) . . . yes
Fe P(2) C(2) 109.64(7) . . . yes
Fe P(2) C(11) 118.74(9) . . . yes
Fe P(2) C(15) 116.43(7) . . . yes
C(2) P(2) C(11) 105.1(1) . . . yes
C(2) P(2) C(15) 103.1(1) . . . yes
C(11) P(2) C(15) 102.2(1) . . . yes
C(6) O(1) H(1) 113(2) . . . no
C(10) O(2) H(2) 116(3) . . . no
C(14) O(3) H(3) 107(2) . . . no
C(18) O(4) H(4) 101(3) . . . no
P(1) C(1) C(2) 107.8(1) . . . yes
P(1) C(1) H(5) 111(1) . . . no
P(1) C(1) H(6) 107(2) . . . no
C(2) C(1) H(5) 113(1) . . . no
C(2) C(1) H(6) 112(2) . . . no
H(5) C(1) H(6) 106(2) . . . no
P(2) C(2) C(1) 109.9(2) . . . yes
P(2) C(2) H(7) 110(2) . . . no
P(2) C(2) H(8) 108(2) . . . no
C(1) C(2) H(7) 111(2) . . . no
C(1) C(2) H(8) 109(2) . . . no
H(7) C(2) H(8) 108(2) . . . no
P(1) C(3) C(4) 117.8(2) . . . yes
P(1) C(3) H(9) 108(1) . . . no
P(1) C(3) H(10) 110(1) . . . no
C(4) C(3) H(9) 109(2) . . . no
C(4) C(3) H(10) 106(1) . . . no
H(9) C(3) H(10) 104(2) . . . no
C(3) C(4) C(5) 111.6(2) . . . yes
C(3) C(4) H(11) 112(2) . . . no
C(3) C(4) H(12) 106(2) . . . no
C(5) C(4) H(11) 110(2) . . . no
C(5) C(4) H(12) 111(2) . . . no
H(11) C(4) H(12) 106(2) . . . no
C(4) C(5) C(6) 114.3(2) . . . yes
C(4) C(5) H(13) 112(1) . . . no
C(4) C(5) H(14) 109(2) . . . no
C(6) C(5) H(13) 110(2) . . . no
C(6) C(5) H(14) 108(2) . . . no
H(13) C(5) H(14) 103(2) . . . no
O(1) C(6) C(5) 108.4(2) . . . yes
O(1) C(6) H(15) 113(2) . . . no
O(1) C(6) H(16) 110(2) . . . no
C(5) C(6) H(15) 111(2) . . . no
C(5) C(6) H(16) 111(2) . . . no
H(15) C(6) H(16) 103(3) . . . no
P(1) C(7) C(8) 116.0(2) . . . yes
P(1) C(7) H(17) 107(1) . . . no
P(1) C(7) H(18) 107(1) . . . no
C(8) C(7) H(17) 110(1) . . . no
C(8) C(7) H(18) 109(1) . . . no
H(17) C(7) H(18) 107(2) . . . no
C(7) C(8) C(9) 113.0(2) . . . yes
C(7) C(8) H(19) 110(2) . . . no
C(7) C(8) H(20) 111(1) . . . no
C(9) C(8) H(19) 108(2) . . . no
C(9) C(8) H(20) 109(1) . . . no
H(19) C(8) H(20) 106(2) . . . no
C(8) C(9) C(10) 112.6(2) . . . yes
C(8) C(9) H(21) 109(1) . . . no
C(8) C(9) H(22) 108(2) . . . no
C(10) C(9) H(21) 109(1) . . . no
C(10) C(9) H(22) 110(2) . . . no
H(21) C(9) H(22) 108(2) . . . no
O(2) C(10) C(9) 109.5(2) . . . yes
O(2) C(10) H(23) 109(2) . . . no
O(2) C(10) H(24) 110(2) . . . no
C(9) C(10) H(23) 111(2) . . . no
C(9) C(10) H(24) 113(2) . . . no
H(23) C(10) H(24) 105(3) . . . no
P(2) C(11) C(12) 120.7(2) . . . yes
P(2) C(11) H(25) 106(2) . . . no
P(2) C(11) H(26) 106(2) . . . no
C(12) C(11) H(25) 105(2) . . . no
C(12) C(11) H(26) 114(2) . . . no
H(25) C(11) H(26) 103(3) . . . no
C(11) C(12) C(13) 113.7(2) . . . yes
C(11) C(12) H(27) 107(2) . . . no
C(11) C(12) H(28) 109(2) . . . no
C(13) C(12) H(27) 104(2) . . . no
C(13) C(12) H(28) 108(2) . . . no
H(27) C(12) H(28) 115(3) . . . no
C(12) C(13) C(14) 115.6(2) . . . yes
C(12) C(13) H(29) 103(2) . . . no
C(12) C(13) H(30) 110(2) . . . no
C(14) C(13) H(29) 110(2) . . . no
C(14) C(13) H(30) 109(2) . . . no
H(29) C(13) H(30) 108(2) . . . no
O(3) C(14) C(13) 113.6(2) . . . yes
O(3) C(14) H(31) 107(2) . . . no
O(3) C(14) H(32) 111(2) . . . no
C(13) C(14) H(31) 116(2) . . . no
C(13) C(14) H(32) 101(2) . . . no
H(31) C(14) H(32) 108(3) . . . no
P(2) C(15) C(16) 120.7(2) . . . yes
P(2) C(15) H(33) 107(1) . . . no
P(2) C(15) H(34) 105(2) . . . no
C(16) C(15) H(33) 107(1) . . . no
C(16) C(15) H(34) 110(2) . . . no
H(33) C(15) H(34) 107(2) . . . no
C(15) C(16) C(17) 110.8(2) . . . yes
C(15) C(16) H(35) 110(2) . . . no
C(15) C(16) H(36) 108(2) . . . no
C(17) C(16) H(35) 108(2) . . . no
C(17) C(16) H(36) 108(2) . . . no
H(35) C(16) H(36) 112(2) . . . no
C(16) C(17) C(18) 115.0(2) . . . yes
C(16) C(17) H(37) 106(2) . . . no
C(16) C(17) H(38) 108(2) . . . no
C(18) C(17) H(37) 108(2) . . . no
C(18) C(17) H(38) 111(2) . . . no
H(37) C(17) H(38) 108(2) . . . no
O(4) C(18) C(17) 110.1(2) . . . yes
O(4) C(18) H(39) 111(2) . . . no
O(4) C(18) H(40) 86(1) . . . no
C(17) C(18) H(39) 113(2) . . . no
C(17) C(18) H(40) 129(1) . . . no
H(39) C(18) H(40) 104(2) . . . no

loop_
_geom_bond_atom_site_label_1
_geom_bond_atom_site_label_2
_geom_bond_distance
_geom_bond_site_symmetry_1
_geom_bond_site_symmetry_2
_geom_bond_publ_flag
Fe Cl 2.3608(7) . . yes
Fe Cl 2.3608(7) . 2_667 yes
Fe P(1) 2.2654(5) . . yes
Fe P(1) 2.2654(5) . 2_667 yes
Fe P(2) 2.2842(5) . . yes
Fe P(2) 2.2842(5) . 2_667 yes
P(1) C(1) 1.836(2) . . yes
P(1) C(3) 1.835(2) . . yes
P(1) C(7) 1.842(2) . . yes
P(2) C(2) 1.855(2) . . yes
P(2) C(11) 1.854(2) . . yes
P(2) C(15) 1.839(2) . . yes
O(1) C(6) 1.416(3) . . yes
O(1) H(1) 0.74(3) . . no
O(2) C(10) 1.402(4) . . yes
O(2) H(2) 0.69(3) . . no
O(3) C(14) 1.429(4) . . yes
O(3) H(3) 0.85(3) . . no
O(4) C(18) 1.393(4) . . yes
O(4) H(4) 1.02(5) . . no
C(1) C(2) 1.519(3) . . yes
C(1) H(5) 0.94(2) . . no
C(1) H(6) 0.90(2) . . no
C(2) H(7) 0.97(3) . . no
C(2) H(8) 0.91(3) . . no
C(3) C(4) 1.528(3) . . yes
C(3) H(9) 0.95(3) . . no
C(3) H(10) 0.98(2) . . no
C(4) C(5) 1.517(3) . . yes
C(4) H(11) 0.96(3) . . no
C(4) H(12) 1.00(3) . . no
C(5) C(6) 1.494(3) . . yes
C(5) H(13) 0.96(3) . . no
C(5) H(14) 0.96(3) . . no
C(6) H(15) 0.94(3) . . no
C(6) H(16) 0.97(3) . . no
C(7) C(8) 1.520(3) . . yes
C(7) H(17) 0.95(2) . . no
C(7) H(18) 0.93(2) . . no
C(8) C(9) 1.513(3) . . yes
C(8) H(19) 0.98(3) . . no
C(8) H(20) 0.93(2) . . no
C(9) C(10) 1.505(4) . . yes
C(9) H(21) 0.93(2) . . no
C(9) H(22) 0.88(3) . . no
C(10) H(23) 0.95(3) . . no
C(10) H(24) 0.90(3) . . no
C(11) C(12) 1.486(4) . . yes
C(11) H(25) 1.00(4) . . no
C(11) H(26) 0.92(3) . . no
C(12) C(13) 1.510(4) . . yes
C(12) H(27) 1.01(4) . . no
C(12) H(28) 1.00(3) . . no
C(13) C(14) 1.497(4) . . yes
C(13) H(29) 1.06(4) . . no
C(13) H(30) 0.98(3) . . no
C(14) H(31) 0.97(3) . . no
C(14) H(32) 1.09(3) . . no
C(15) C(16) 1.518(3) . . yes
C(15) H(33) 0.95(2) . . no
C(15) H(34) 0.89(3) . . no
C(16) C(17) 1.522(3) . . yes
C(16) H(35) 0.93(3) . . no
C(16) H(36) 0.91(3) . . no
C(17) C(18) 1.496(4) . . yes
C(17) H(37) 0.95(3) . . no
C(17) H(38) 0.94(3) . . no
C(18) H(39) 0.89(3) . . no
C(18) H(40) 1.03(2) . . no

loop_
_geom_contact_atom_site_label_1
_geom_contact_atom_site_label_2
_geom_contact_distance
_geom_contact_site_symmetry_1
_geom_contact_site_symmetry_2
_geom_contact_publ_flag
Cl O(1) 3.093(2) . 1_556 no
O(1) O(2) 2.694(3) . 2_766 no
O(1) C(10) 3.402(4) . 2_766 no
O(2) O(3) 2.710(3) . 2_757 no
O(2) C(14) 3.319(4) . 2_757 no
O(3) O(4) 2.839(3) . 1_655 no
O(3) C(18) 3.509(4) . 1_655 no
O(4) C(4) 3.563(4) . 2_657 no

loop_
_geom_torsion_atom_site_label_1
_geom_torsion_atom_site_label_2
_geom_torsion_atom_site_label_3
_geom_torsion_atom_site_label_4
_geom_torsion_site_symmetry_1
_geom_torsion_site_symmetry_2
_geom_torsion_site_symmetry_3
_geom_torsion_site_symmetry_4
_geom_torsion
_geom_torsion_publ_flag
Fe P(1) C(1) C(2) . . . . -50.9(2) no
Fe P(1) C(3) C(4) . . . . -166.9(2) no
Fe P(1) C(7) C(8) . . . . -82.0(2) no
Fe P(1) C(1) C(2) . 2_667 2_667 2_667 50.9(2) no
Fe P(1) C(3) C(4) . 2_667 2_667 2_667 166.9(2) no
Fe P(1) C(7) C(8) . 2_667 2_667 2_667 82.0(2) no
Fe P(2) C(2) C(1) . . . . -22.6(2) no
Fe P(2) C(11) C(12) . . . . -109.6(2) no
Fe P(2) C(15) C(16) . . . . 172.4(2) no
Fe P(2) C(2) C(1) . 2_667 2_667 2_667 22.6(2) no
Fe P(2) C(11) C(12) . 2_667 2_667 2_667 109.6(2) no
Fe P(2) C(15) C(16) . 2_667 2_667 2_667 -172.4(2) no
Cl Fe P(1) C(1) . . . . 118.55(8) no
Cl Fe P(1) C(3) . . . . -124.46(9) no
Cl Fe P(1) C(7) . . . . 6.10(8) no
Cl Fe P(1) C(1) . . 2_667 2_667 61.45(8) no
Cl Fe P(1) C(3) . . 2_667 2_667 -55.54(9) no
Cl Fe P(1) C(7) . . 2_667 2_667 173.90(8) no
Cl Fe P(2) C(2) . . . . -98.65(9) no
Cl Fe P(2) C(11) . . . . 22.11(9) no
Cl Fe P(2) C(15) . . . . 144.87(9) no
Cl Fe P(2) C(2) . . 2_667 2_667 -81.35(9) no
Cl Fe P(2) C(11) . . 2_667 2_667 157.89(9) no
Cl Fe P(2) C(15) . . 2_667 2_667 35.13(9) no
P(1) Fe P(1) C(1) . . 2_667 2_667 35.13(9) no
P(1) Fe P(1) C(3) . . 2_667 2_667 35.13(9) no
P(1) Fe P(1) C(7) . . 2_667 2_667 35.13(9) no
P(1) Fe P(2) C(2) . . . . -6.38(9) no
P(1) Fe P(2) C(11) . . . . 114.38(9) no
P(1) Fe P(2) C(15) . . . . -122.86(9) no
P(1) Fe P(2) C(2) . . 2_667 2_667 -173.62(9) no
P(1) Fe P(2) C(11) . . 2_667 2_667 65.62(9) no
P(1) Fe P(2) C(15) . . 2_667 2_667 -57.14(9) no
P(1) C(1) C(2) P(2) . . . . 46.0(2) no
P(1) C(3) C(4) C(5) . . . . -168.8(2) no
P(1) C(7) C(8) C(9) . . . . -177.7(2) no
P(2) Fe P(1) C(1) . . . . 28.61(8) no
P(2) Fe P(1) C(3) . . . . 145.61(9) no
P(2) Fe P(1) C(7) . . . . -83.83(8) no
P(2) Fe P(1) C(1) . . 2_667 2_667 151.39(8) no
P(2) Fe P(1) C(3) . . 2_667 2_667 34.39(9) no
P(2) Fe P(1) C(7) . . 2_667 2_667 -96.17(8) no
P(2) Fe P(2) C(2) . . 2_667 2_667 -96.17(8) no
P(2) Fe P(2) C(11) . . 2_667 2_667 -96.17(8) no
P(2) Fe P(2) C(15) . . 2_667 2_667 -96.17(8) no
P(2) C(11) C(12) C(13) . . . . 172.2(2) no
P(2) C(15) C(16) C(17) . . . . 176.3(2) no
O(1) C(6) C(5) C(4) . . . . 177.7(2) no
O(2) C(10) C(9) C(8) . . . . -67.9(3) no
O(3) C(14) C(13) C(12) . . . . 56.1(4) no
O(4) C(18) C(17) C(16) . . . . -63.4(4) no
C(1) P(1) C(3) C(4) . . . . -48.2(2) no
C(1) P(1) C(7) C(8) . . . . 162.3(2) no
C(1) C(2) P(2) C(11) . . . . -151.3(2) no
C(1) C(2) P(2) C(15) . . . . 102.0(2) no
C(2) P(2) C(11) C(12) . . . . 13.4(3) no
C(2) P(2) C(15) C(16) . . . . 52.3(2) no
C(2) C(1) P(1) C(3) . . . . -179.5(2) no
C(2) C(1) P(1) C(7) . . . . 74.5(2) no
C(3) P(1) C(7) C(8) . . . . 56.3(2) no
C(3) C(4) C(5) C(6) . . . . -174.1(2) no
C(4) C(3) P(1) C(7) . . . . 55.7(2) no
C(7) C(8) C(9) C(10) . . . . 178.2(2) no
C(11) P(2) C(15) C(16) . . . . -56.6(2) no
C(11) C(12) C(13) C(14) . . . . 173.6(3) no
C(12) C(11) P(2) C(15) . . . . 120.8(3) no
C(15) C(16) C(17) C(18) . . . . -172.4(2) no
